data_4328417
loop_
_publ_author_name
'Aurora Rodr\'iguez-Rodr\'iguez'
'David Esteban-G\'omez'
'Andr\'es de Blas'
'Teresa Rodr\'iguez-Blas'
'Marianna Fekete'
'Mauro Botta'
'Rapha\"el Tripier'
'Carlos Platas-Iglesias'

_publ_contact_author_address
;
Departamento de Quimica Fundamental
Facultade de Ciencias
Universidade da Coru\~na
Rua da Fraga 10
15008 A Coru\~na
Spain
;
_publ_contact_author_email andres.blas@udc.es
_publ_contact_author_fax '+ 34 981 167065'
_publ_contact_author_name 'De Blas, Andr\'es'
_publ_contact_author_phone '+ 34 981 167000'
_publ_section_title
;
 Lanthanide(III) Complexes with Ligands Derived from a Cyclen Framework
 Containing Pyridinecarboxylate Pendants. The Effect of Steric Hindrance
 on the Hydration Number
;
_journal_name_full 'Inorganic Chemistry'
_journal_page_first 2509
_journal_page_last 2521
_journal_paper_doi 10.1021/ic202436j
_journal_volume 51
_journal_year 2012
_chemical_compound_source 'synthesis as described'
_chemical_formula_moiety 'C22 H28 N6 O4 Yb, F6 P, H2 O'
_chemical_formula_sum 'C22 H30 F6 N6 O5 P Yb'
_chemical_formula_weight 776.53
_chemical_name_systematic
;
 ?
;
_space_group_IT_number 14
_symmetry_cell_setting monoclinic
_symmetry_Int_Tables_number 14
_symmetry_space_group_name_Hall '-P 2ybc'
_symmetry_space_group_name_H-M 'P 1 21/c 1'
_atom_sites_solution_hydrogens geom
_atom_sites_solution_primary direct
_atom_sites_solution_secondary difmap
_audit_conform_dict_location ftp://ftp.iucr.org/pub/cif_core.dic
_audit_conform_dict_name cif_core.dic
_audit_conform_dict_version 2.4
_audit_creation_date 2011-05-12T12:55:06-00:00
_audit_creation_method 'WinGX routine CIF_UPDATE'
_cell_angle_alpha 90
_cell_angle_beta 96.225(2)
_cell_angle_gamma 90
_cell_formula_units_Z 4
_cell_length_a 9.5249(3)
_cell_length_b 13.4108(5)
_cell_length_c 20.5030(7)
_cell_measurement_reflns_used 9722
_cell_measurement_temperature 100(2)
_cell_measurement_theta_max 28.3264
_cell_measurement_theta_min 2.5101
_cell_measurement_wavelength 0.71073
_cell_volume 2603.54(16)
_computing_cell_refinement 'SAINT V7.68A (Bruker: Madison, 2009 ) in Apex2 suite'
_computing_data_collection 'Apex2, Bruker Instrument Service v2010, 1-2'
_computing_data_reduction 'SAINT and XPREP Version 2008/2 (Sheldrick, Bruker AXS Inc.)'
_computing_molecular_graphics 'Ortep-3 for Windows (Farrugia, 1997)'
_computing_publication_material 'WinGX publication routines (Farrugia, 1999)'
_computing_structure_refinement 'SHELXL-97 (Sheldrick, 2008)'
_diffrn_ambient_temperature 100(2)
_diffrn_measured_fraction_theta_full 0.995
_diffrn_measured_fraction_theta_max 0.995
_diffrn_measurement_device_type 'BRUKER-NONIUS X8 APEX KAPPA CCD'
_diffrn_measurement_method 'omega and  phi rotation with narrow frames'
_diffrn_radiation_monochromator graphite
_diffrn_radiation_probe x-ray
_diffrn_radiation_type MoK\a
_diffrn_radiation_wavelength 0.71073
_diffrn_reflns_av_R_equivalents 0.0316
_diffrn_reflns_av_unetI/netI 0.0162
_diffrn_reflns_limit_h_max 12
_diffrn_reflns_limit_h_min -12
_diffrn_reflns_limit_k_max 17
_diffrn_reflns_limit_k_min -17
_diffrn_reflns_limit_l_max 27
_diffrn_reflns_limit_l_min -27
_diffrn_reflns_number 57955
_diffrn_reflns_theta_full 28.37
_diffrn_reflns_theta_max 28.37
_diffrn_reflns_theta_min 2
_exptl_absorpt_coefficient_mu 3.744
_exptl_absorpt_correction_T_max 0.492
_exptl_absorpt_correction_T_min 0.3673
_exptl_absorpt_correction_type multi-scan
_exptl_absorpt_process_details
;
        SADABS Version 2008/1 (Sheldrick, Bruker AXS Inc.)
;
_exptl_crystal_colour colourless
_exptl_crystal_density_diffrn 1.981
_exptl_crystal_description prism
_exptl_crystal_F_000 1532
_exptl_crystal_size_max 0.33
_exptl_crystal_size_mid 0.3
_exptl_crystal_size_min 0.19
_refine_diff_density_max 2.907
_refine_diff_density_min -1.104
_refine_diff_density_rms 0.147
_refine_ls_extinction_method none
_refine_ls_goodness_of_fit_ref 1.249
_refine_ls_hydrogen_treatment constr
_refine_ls_matrix_type full
_refine_ls_number_parameters 425
_refine_ls_number_reflns 6479
_refine_ls_number_restraints 0
_refine_ls_restrained_S_all 1.249
_refine_ls_R_factor_all 0.0355
_refine_ls_R_factor_gt 0.0324
_refine_ls_shift/su_max 0.006
_refine_ls_shift/su_mean 0
_refine_ls_structure_factor_coef Fsqd
_refine_ls_weighting_details 'calc w=1/[\s^2^(Fo^2^)+(0.0229P)^2^+14.9776P] where P=(Fo^2^+2Fc^2^)/3'
_refine_ls_weighting_scheme calc
_refine_ls_wR_factor_gt 0.08
_refine_ls_wR_factor_ref 0.0822
_reflns_number_gt 6094
_reflns_number_total 6479
_reflns_threshold_expression >2\s(I)
_cod_data_source_file ic202436j_si_002.cif
_cod_data_source_block 1115341_b1_0s
_cod_depositor_comments
;
The following automatic conversions were performed:

'_geom_bond_publ_flag' value 'YES' changed to 'yes' according to the
built-in table from CIF Core dictionary named 'cif_core.dic' version
2.4.1 from 2010-06-29 (7 times).

'_geom_angle_publ_flag' value 'YES'
changed to 'yes' according to the built-in table from CIF Core
dictionary named 'cif_core.dic' version 2.4.1 from 2010-06-29 (28
times).

Automatic conversion script
Id: cif_fix_values 1891 2012-01-12 08:04:46Z andrius 
;
_cod_original_sg_symbol_H-M 'P 21/c'
_cod_database_code 4328417

loop_
_symmetry_equiv_pos_as_xyz
'x, y, z'
'-x, y+1/2, -z+1/2'
'-x, -y, -z'
'x, -y-1/2, z-1/2'

loop_
_atom_site_label
_atom_site_type_symbol
_atom_site_fract_x
_atom_site_fract_y
_atom_site_fract_z
_atom_site_U_iso_or_equiv
_atom_site_adp_type
_atom_site_occupancy
_atom_site_symmetry_multiplicity
_atom_site_calc_flag
_atom_site_refinement_flags
_atom_site_disorder_assembly
_atom_site_disorder_group
Yb1 Yb 0.143554(17) 0.028350(12) 0.292284(8) 0.01292(6) Uani 1 1 d . . .
C1 C -0.1615(4) -0.0652(3) 0.2812(2) 0.0175(8) Uani 1 1 d . . .
C2 C -0.1658(5) -0.0081(3) 0.2171(2) 0.0182(8) Uani 1 1 d . . .
C3 C -0.2803(5) -0.0079(3) 0.1692(2) 0.0234(9) Uani 1 1 d . . .
H3 H -0.3639 -0.0439 0.1751 0.028 Uiso 1 1 calc R . .
C4 C -0.2695(6) 0.0463(4) 0.1123(3) 0.0321(11) Uani 1 1 d . . .
H4 H -0.3465 0.0479 0.0788 0.039 Uiso 1 1 calc R . .
C5 C -0.1471(6) 0.0978(4) 0.1044(2) 0.0280(10) Uani 1 1 d . . .
H5 H -0.1392 0.1358 0.0658 0.034 Uiso 1 1 calc R . .
C6 C -0.0352(5) 0.0930(3) 0.1541(2) 0.0192(8) Uani 1 1 d . . .
C7 C 0.1073(5) 0.1419(3) 0.1504(2) 0.0205(8) Uani 1 1 d . . .
H7A H 0.1227 0.1533 0.1041 0.025 Uiso 1 1 calc R . .
H7B H 0.1105 0.2071 0.1731 0.025 Uiso 1 1 calc R . .
C8 C 0.2281(5) -0.0158(3) 0.1413(2) 0.0211(8) Uani 1 1 d . . .
H8A H 0.2907 -0.0026 0.1067 0.025 Uiso 1 1 calc R . .
H8B H 0.1329 -0.0318 0.1195 0.025 Uiso 1 1 calc R . .
C9 C 0.2847(5) -0.1043(3) 0.1825(2) 0.0218(8) Uani 1 1 d . . .
H9A H 0.29 -0.1639 0.1544 0.026 Uiso 1 1 calc R . .
H9B H 0.3808 -0.0895 0.2038 0.026 Uiso 1 1 calc R . .
C10 C 0.2320(5) -0.2039(3) 0.2797(2) 0.0198(8) Uani 1 1 d . . .
H10A H 0.2609 -0.2628 0.2554 0.024 Uiso 1 1 calc R . .
H10B H 0.1512 -0.2236 0.3035 0.024 Uiso 1 1 calc R . .
C11 C 0.3543(5) -0.1706(3) 0.3288(2) 0.0207(8) Uani 1 1 d . . .
H11A H 0.3775 -0.2242 0.3614 0.025 Uiso 1 1 calc R . .
H11B H 0.4386 -0.1587 0.3055 0.025 Uiso 1 1 calc R . .
C12 C 0.4518(4) -0.0199(3) 0.3823(2) 0.0197(8) Uani 1 1 d . . .
H12A H 0.5309 -0.0667 0.3941 0.024 Uiso 1 1 calc R . .
H12B H 0.44 0.0217 0.4212 0.024 Uiso 1 1 calc R . .
C13 C 0.4869(4) 0.0463(3) 0.3264(2) 0.0192(8) Uani 1 1 d . . .
H13A H 0.5745 0.0843 0.3396 0.023 Uiso 1 1 calc R . .
H13B H 0.5022 0.0051 0.2877 0.023 Uiso 1 1 calc R . .
C14 C 0.3849(5) 0.1830(3) 0.2540(2) 0.0203(8) Uani 1 1 d . . .
H14A H 0.4817 0.2109 0.2588 0.024 Uiso 1 1 calc R . .
H14B H 0.3174 0.2391 0.2543 0.024 Uiso 1 1 calc R . .
C15 C 0.3590(5) 0.1276(3) 0.1892(2) 0.0217(8) Uani 1 1 d . . .
H15A H 0.3614 0.1756 0.1526 0.026 Uiso 1 1 calc R . .
H15B H 0.4355 0.0784 0.1862 0.026 Uiso 1 1 calc R . .
C16 C 0.2506(5) -0.1009(3) 0.4235(2) 0.0209(8) Uani 1 1 d . . .
H16A H 0.32 -0.1323 0.4567 0.025 Uiso 1 1 calc R . .
H16B H 0.1723 -0.1486 0.4125 0.025 Uiso 1 1 calc R . .
C17 C 0.1944(4) -0.0067(3) 0.4510(2) 0.0191(8) Uani 1 1 d . . .
C18 C 0.1909(5) 0.0110(4) 0.5173(2) 0.0239(9) Uani 1 1 d . . .
H18 H 0.2258 -0.0373 0.5489 0.029 Uiso 1 1 calc R . .
C19 C 0.1353(5) 0.1007(4) 0.5367(2) 0.0274(10) Uani 1 1 d . . .
H19 H 0.1316 0.1143 0.582 0.033 Uiso 1 1 calc R . .
C20 C 0.0852(5) 0.1703(4) 0.4897(2) 0.0238(9) Uani 1 1 d . . .
H20 H 0.046 0.2317 0.502 0.029 Uiso 1 1 calc R . .
C21 C 0.0939(4) 0.1477(3) 0.4242(2) 0.0180(8) Uani 1 1 d . . .
C22 C 0.0484(5) 0.2175(3) 0.3677(2) 0.0198(8) Uani 1 1 d . . .
O1 O -0.0404(3) -0.0642(2) 0.31581(15) 0.0190(6) Uani 1 1 d . . .
O2 O -0.2687(3) -0.1063(2) 0.29559(16) 0.0226(6) Uani 1 1 d . . .
O3 O 0.0613(3) 0.1818(2) 0.31031(14) 0.0185(6) Uani 1 1 d . . .
O4 O 0.0027(4) 0.3007(3) 0.37884(17) 0.0279(7) Uani 1 1 d . . .
N1 N -0.0459(4) 0.0406(3) 0.20846(17) 0.0170(7) Uani 1 1 d . . .
N2 N 0.2200(4) 0.0750(3) 0.18242(17) 0.0173(7) Uani 1 1 d . . .
N3 N 0.1876(4) -0.1233(3) 0.23296(17) 0.0172(7) Uani 1 1 d . . .
H3A H 0.1016 -0.1427 0.2107 0.021 Uiso 1 1 calc R . .
N4 N 0.3194(4) -0.0777(3) 0.36350(17) 0.0172(7) Uani 1 1 d . . .
N5 N 0.3679(4) 0.1157(3) 0.30968(17) 0.0161(6) Uani 1 1 d . . .
H5A H 0.3634 0.1562 0.3462 0.019 Uiso 1 1 calc R . .
N6 N 0.1462(4) 0.0608(3) 0.40592(16) 0.0157(6) Uani 1 1 d . . .
P1 P 0.47989(12) 0.29297(8) 0.46403(6) 0.0204(2) Uani 1 1 d . . .
F1A F 0.3403(4) 0.2826(3) 0.4125(2) 0.0282(10) Uani 0.738(6) 1 d P A 1
F2A F 0.6175(5) 0.2998(3) 0.5142(3) 0.0450(15) Uani 0.738(6) 1 d P A 1
F3A F 0.5654(5) 0.2293(3) 0.4156(2) 0.0379(12) Uani 0.738(6) 1 d P A 1
F4A F 0.4370(6) 0.1882(4) 0.4969(3) 0.0392(14) Uani 0.738(6) 1 d P A 1
F5A F 0.5185(5) 0.3931(4) 0.4299(3) 0.0304(11) Uani 0.738(6) 1 d P A 1
F6A F 0.3906(6) 0.3521(4) 0.5124(2) 0.0434(13) Uani 0.738(6) 1 d P A 1
F1B F 0.5129(15) 0.2943(8) 0.5417(5) 0.034(3) Uani 0.262(6) 1 d P A 2
F2B F 0.5268(16) 0.4109(10) 0.4620(7) 0.031(3) Uani 0.262(6) 1 d P A 2
F4B F 0.4634(16) 0.2974(9) 0.3849(6) 0.041(4) Uani 0.262(6) 1 d P A 2
F3B F 0.6429(16) 0.2631(12) 0.4582(8) 0.052(5) Uani 0.262(6) 1 d P A 2
F5B F 0.440(2) 0.1831(12) 0.4630(9) 0.042(4) Uani 0.262(6) 1 d P A 2
F6B F 0.3272(13) 0.3290(11) 0.4671(10) 0.054(5) Uani 0.262(6) 1 d P A 2
O1W O 0.0804(9) 0.4118(4) 0.4937(3) 0.095(3) Uani 1 1 d . . .
H1W H 0.062 0.3817 0.4504 0.143 Uiso 1 1 d . . .
H2W H 0.0004 0.4172 0.5109 0.143 Uiso 1 1 d . . .

loop_
_atom_site_aniso_label
_atom_site_aniso_U_11
_atom_site_aniso_U_22
_atom_site_aniso_U_33
_atom_site_aniso_U_23
_atom_site_aniso_U_13
_atom_site_aniso_U_12
Yb1 0.01346(9) 0.01283(9) 0.01218(9) 0.00016(6) 0.00006(6) 0.00015(6)
C1 0.0186(19) 0.0160(18) 0.0179(19) -0.0035(15) 0.0026(15) 0.0005(15)
C2 0.020(2) 0.0134(17) 0.021(2) -0.0012(15) -0.0011(16) 0.0020(15)
C3 0.023(2) 0.020(2) 0.025(2) -0.0003(17) -0.0055(17) -0.0020(16)
C4 0.030(3) 0.030(2) 0.032(3) 0.006(2) -0.016(2) -0.007(2)
C5 0.036(3) 0.024(2) 0.021(2) 0.0064(17) -0.0109(19) -0.0062(19)
C6 0.023(2) 0.0168(18) 0.0165(19) 0.0007(15) -0.0047(15) 0.0000(16)
C7 0.026(2) 0.021(2) 0.0143(18) 0.0016(15) -0.0024(15) -0.0059(17)
C8 0.025(2) 0.020(2) 0.019(2) -0.0036(16) 0.0056(16) -0.0047(17)
C9 0.023(2) 0.021(2) 0.022(2) -0.0034(16) 0.0057(16) -0.0006(16)
C10 0.021(2) 0.0145(18) 0.024(2) 0.0004(15) 0.0004(16) 0.0029(15)
C11 0.020(2) 0.0146(18) 0.026(2) 0.0015(16) -0.0005(16) 0.0036(15)
C12 0.0138(18) 0.020(2) 0.023(2) 0.0018(16) -0.0037(15) 0.0004(15)
C13 0.0130(18) 0.0196(19) 0.024(2) 0.0000(16) -0.0003(15) 0.0000(15)
C14 0.022(2) 0.0172(19) 0.022(2) 0.0014(16) 0.0008(16) -0.0054(16)
C15 0.021(2) 0.025(2) 0.020(2) 0.0023(16) 0.0045(16) -0.0080(17)
C16 0.020(2) 0.0189(19) 0.023(2) 0.0062(16) -0.0021(16) 0.0006(16)
C17 0.0161(19) 0.023(2) 0.0171(19) 0.0042(16) -0.0015(15) -0.0057(15)
C18 0.022(2) 0.032(2) 0.017(2) 0.0045(17) -0.0034(16) -0.0084(18)
C19 0.025(2) 0.044(3) 0.0144(19) -0.0033(19) 0.0042(16) -0.007(2)
C20 0.022(2) 0.030(2) 0.020(2) -0.0067(17) 0.0020(16) -0.0008(18)
C21 0.0155(18) 0.022(2) 0.0164(19) -0.0035(15) 0.0003(14) -0.0013(15)
C22 0.019(2) 0.0196(19) 0.020(2) -0.0024(16) -0.0034(15) 0.0002(16)
O1 0.0175(14) 0.0214(14) 0.0176(14) 0.0020(11) -0.0006(11) -0.0016(11)
O2 0.0184(15) 0.0235(15) 0.0259(16) -0.0009(13) 0.0023(12) -0.0048(12)
O3 0.0216(15) 0.0175(14) 0.0153(13) -0.0015(11) -0.0032(11) 0.0020(11)
O4 0.0322(18) 0.0230(16) 0.0266(17) -0.0077(13) -0.0048(14) 0.0112(14)
N1 0.0186(16) 0.0167(16) 0.0153(16) -0.0008(13) -0.0003(13) -0.0004(13)
N2 0.0202(17) 0.0182(16) 0.0139(15) -0.0011(13) 0.0029(13) -0.0040(13)
N3 0.0187(17) 0.0150(16) 0.0177(16) -0.0035(13) 0.0005(13) -0.0002(13)
N4 0.0155(16) 0.0145(16) 0.0207(17) 0.0017(13) -0.0020(13) 0.0013(13)
N5 0.0142(15) 0.0167(16) 0.0172(16) 0.0004(13) 0.0012(12) -0.0006(12)
N6 0.0131(15) 0.0197(16) 0.0138(15) 0.0006(13) -0.0005(12) -0.0002(13)
P1 0.0218(5) 0.0176(5) 0.0203(5) 0.0008(4) -0.0048(4) 0.0001(4)
F1A 0.0218(19) 0.029(2) 0.031(2) 0.0009(16) -0.0090(15) -0.0048(15)
F2A 0.043(3) 0.026(2) 0.057(3) -0.002(2) -0.034(3) -0.0017(19)
F3A 0.031(2) 0.032(2) 0.051(3) -0.010(2) 0.008(2) 0.0028(18)
F4A 0.041(3) 0.029(2) 0.046(3) 0.021(3) -0.004(3) -0.0056(19)
F5A 0.025(2) 0.024(2) 0.042(3) 0.008(2) 0.003(2) -0.0019(16)
F6A 0.056(3) 0.044(3) 0.031(2) -0.009(2) 0.010(2) 0.012(2)
F1B 0.057(9) 0.027(6) 0.016(5) 0.002(4) 0.002(5) -0.006(5)
F2B 0.048(8) 0.018(6) 0.027(7) 0.002(5) 0.010(7) -0.007(5)
F4B 0.066(9) 0.035(7) 0.019(5) -0.002(5) -0.002(5) -0.005(6)
F3B 0.053(9) 0.057(9) 0.048(9) 0.023(7) 0.022(7) 0.026(7)
F5B 0.056(9) 0.020(6) 0.047(9) 0.014(8) -0.007(9) -0.003(6)
F6B 0.023(6) 0.040(8) 0.100(15) 0.031(9) 0.009(7) 0.005(5)
O1W 0.183(8) 0.044(3) 0.049(3) 0.003(2) -0.033(4) -0.003(4)

loop_
_atom_type_symbol
_atom_type_description
_atom_type_scat_dispersion_real
_atom_type_scat_dispersion_imag
_atom_type_scat_source
C C 0.0033 0.0016 'International Tables Vol C Tables 4.2.6.8 and 6.1.1.4'
H H 0 0 'International Tables Vol C Tables 4.2.6.8 and 6.1.1.4'
O O 0.0106 0.006 'International Tables Vol C Tables 4.2.6.8 and 6.1.1.4'
Yb Yb -0.385 5.5486 'International Tables Vol C Tables 4.2.6.8 and 6.1.1.4'
P P 0.1023 0.0942 'International Tables Vol C Tables 4.2.6.8 and 6.1.1.4'
F F 0.0171 0.0103 'International Tables Vol C Tables 4.2.6.8 and 6.1.1.4'
N N 0.0061 0.0033 'International Tables Vol C Tables 4.2.6.8 and 6.1.1.4'
Lu Lu -0.472 5.8584 'International Tables Vol C Tables 4.2.6.8 and 6.1.1.4'
Tb Tb -0.1723 4.1537 'International Tables Vol C Tables 4.2.6.8 and 6.1.1.4'

loop_
_geom_angle_atom_site_label_1
_geom_angle_atom_site_label_2
_geom_angle_atom_site_label_3
_geom_angle
_geom_angle_publ_flag
O1 Yb1 O3 100.21(11) yes
O1 Yb1 N1 68.97(12) yes
O3 Yb1 N1 78.66(11) yes
O1 Yb1 N6 79.36(11) yes
O3 Yb1 N6 68.69(11) yes
N1 Yb1 N6 129.05(12) yes
O1 Yb1 N5 158.58(11) yes
O3 Yb1 N5 81.44(11) yes
N1 Yb1 N5 131.68(12) yes
N6 Yb1 N5 81.45(12) yes
O1 Yb1 N3 79.95(12) yes
O3 Yb1 N3 158.64(11) yes
N1 Yb1 N3 81.57(12) yes
N6 Yb1 N3 131.49(12) yes
N5 Yb1 N3 106.27(12) yes
O1 Yb1 N2 129.64(11) yes
O3 Yb1 N2 93.40(11) yes
N1 Yb1 N2 66.67(12) yes
N6 Yb1 N2 149.38(12) yes
N5 Yb1 N2 71.14(11) yes
N3 Yb1 N2 71.22(12) yes
O1 Yb1 N4 92.78(11) yes
O3 Yb1 N4 129.74(11) yes
N1 Yb1 N4 149.76(12) yes
N6 Yb1 N4 66.45(12) yes
N5 Yb1 N4 70.73(11) yes
N3 Yb1 N4 71.32(12) yes
N2 Yb1 N4 114.65(12) yes
O1 Yb1 C1 19.76(11) ?
O3 Yb1 C1 92.36(11) ?
N1 Yb1 C1 49.33(12) ?
N6 Yb1 C1 93.19(11) ?
N5 Yb1 C1 172.95(11) ?
N3 Yb1 C1 80.71(11) ?
N2 Yb1 C1 112.83(11) ?
N4 Yb1 C1 111.40(11) ?
O1 Yb1 C22 93.84(11) ?
O3 Yb1 C22 19.78(11) ?
N1 Yb1 C22 93.64(11) ?
N6 Yb1 C22 48.92(12) ?
N5 Yb1 C22 80.53(11) ?
N3 Yb1 C22 173.19(12) ?
N2 Yb1 C22 111.39(12) ?
N4 Yb1 C22 112.07(11) ?
C1 Yb1 C22 92.50(11) ?
O2 C1 O1 126.4(4) ?
O2 C1 C2 119.4(4) ?
O1 C1 C2 114.2(4) ?
O2 C1 Yb1 161.6(3) ?
C2 C1 Yb1 78.4(2) ?
N1 C2 C3 121.4(4) ?
N1 C2 C1 114.6(4) ?
C3 C2 C1 124.0(4) ?
C2 C3 C4 118.2(4) ?
C2 C3 H3 120.9 ?
C4 C3 H3 120.9 ?
C5 C4 C3 120.2(4) ?
C5 C4 H4 119.9 ?
C3 C4 H4 119.9 ?
C4 C5 C6 118.6(4) ?
C4 C5 H5 120.7 ?
C6 C5 H5 120.7 ?
N1 C6 C5 121.0(4) ?
N1 C6 C7 114.8(4) ?
C5 C6 C7 124.1(4) ?
N2 C7 C6 108.8(3) ?
N2 C7 H7A 109.9 ?
C6 C7 H7A 109.9 ?
N2 C7 H7B 109.9 ?
C6 C7 H7B 109.9 ?
H7A C7 H7B 108.3 ?
N2 C8 C9 111.1(3) ?
N2 C8 H8A 109.4 ?
C9 C8 H8A 109.4 ?
N2 C8 H8B 109.4 ?
C9 C8 H8B 109.4 ?
H8A C8 H8B 108 ?
N3 C9 C8 108.1(4) ?
N3 C9 H9A 110.1 ?
C8 C9 H9A 110.1 ?
N3 C9 H9B 110.1 ?
C8 C9 H9B 110.1 ?
H9A C9 H9B 108.4 ?
N3 C10 C11 111.1(3) ?
N3 C10 H10A 109.4 ?
C11 C10 H10A 109.4 ?
N3 C10 H10B 109.4 ?
C11 C10 H10B 109.4 ?
H10A C10 H10B 108 ?
N4 C11 C10 111.5(3) ?
N4 C11 H11A 109.3 ?
C10 C11 H11A 109.3 ?
N4 C11 H11B 109.3 ?
C10 C11 H11B 109.3 ?
H11A C11 H11B 108 ?
N4 C12 C13 111.0(3) ?
N4 C12 H12A 109.4 ?
C13 C12 H12A 109.4 ?
N4 C12 H12B 109.4 ?
C13 C12 H12B 109.4 ?
H12A C12 H12B 108 ?
N5 C13 C12 108.5(3) ?
N5 C13 H13A 110 ?
C12 C13 H13A 110 ?
N5 C13 H13B 110 ?
C12 C13 H13B 110 ?
H13A C13 H13B 108.4 ?
N5 C14 C15 110.9(3) ?
N5 C14 H14A 109.5 ?
C15 C14 H14A 109.5 ?
N5 C14 H14B 109.5 ?
C15 C14 H14B 109.5 ?
H14A C14 H14B 108.1 ?
N2 C15 C14 111.8(3) ?
N2 C15 H15A 109.3 ?
C14 C15 H15A 109.3 ?
N2 C15 H15B 109.3 ?
C14 C15 H15B 109.3 ?
H15A C15 H15B 107.9 ?
N4 C16 C17 109.8(3) ?
N4 C16 H16A 109.7 ?
C17 C16 H16A 109.7 ?
N4 C16 H16B 109.7 ?
C17 C16 H16B 109.7 ?
H16A C16 H16B 108.2 ?
N6 C17 C18 121.3(4) ?
N6 C17 C16 114.7(4) ?
C18 C17 C16 123.9(4) ?
C17 C18 C19 118.7(4) ?
C17 C18 H18 120.7 ?
C19 C18 H18 120.7 ?
C18 C19 C20 119.7(4) ?
C18 C19 H19 120.2 ?
C20 C19 H19 120.2 ?
C21 C20 C19 118.2(4) ?
C21 C20 H20 120.9 ?
C19 C20 H20 120.9 ?
N6 C21 C20 121.7(4) ?
N6 C21 C22 114.1(4) ?
C20 C21 C22 124.2(4) ?
O4 C22 O3 125.3(4) ?
O4 C22 C21 119.8(4) ?
O3 C22 C21 114.9(4) ?
O4 C22 Yb1 161.5(3) ?
C21 C22 Yb1 78.7(2) ?
C1 O1 Yb1 124.2(3) ?
C22 O3 Yb1 124.1(3) ?
C6 N1 C2 120.7(4) ?
C6 N1 Yb1 121.7(3) ?
C2 N1 Yb1 117.7(3) ?
C8 N2 C15 109.8(3) ?
C8 N2 C7 108.7(3) ?
C15 N2 C7 110.1(3) ?
C8 N2 Yb1 110.0(2) ?
C15 N2 Yb1 111.9(2) ?
C7 N2 Yb1 106.1(2) ?
C10 N3 C9 115.0(3) ?
C10 N3 Yb1 109.9(2) ?
C9 N3 Yb1 111.1(2) ?
C10 N3 H3A 106.8 ?
C9 N3 H3A 106.8 ?
Yb1 N3 H3A 106.8 ?
C16 N4 C11 111.1(3) ?
C16 N4 C12 109.3(3) ?
C11 N4 C12 109.3(3) ?
C16 N4 Yb1 105.7(2) ?
C11 N4 Yb1 111.2(2) ?
C12 N4 Yb1 110.1(2) ?
C13 N5 C14 114.7(3) ?
C13 N5 Yb1 111.8(2) ?
C14 N5 Yb1 110.4(2) ?
C13 N5 H5A 106.5 ?
C14 N5 H5A 106.5 ?
Yb1 N5 H5A 106.5 ?
C21 N6 C17 120.4(4) ?
C21 N6 Yb1 118.1(3) ?
C17 N6 Yb1 121.4(3) ?
F5B P1 F6B 94.0(9) ?
F5B P1 F5A 152.8(7) ?
F6B P1 F5A 91.0(5) ?
F5B P1 F2A 104.6(7) ?
F6B P1 F2A 132.5(8) ?
F5A P1 F2A 91.3(3) ?
F5B P1 F6A 110.1(8) ?
F5A P1 F6A 91.1(3) ?
F2A P1 F6A 91.5(3) ?
F5B P1 F1B 92.7(8) ?
F6B P1 F1B 92.3(9) ?
F5A P1 F1B 113.9(5) ?
F6A P1 F1B 55.2(5) ?
F5B P1 F3A 67.4(8) ?
F6B P1 F3A 137.7(8) ?
F5A P1 F3A 91.2(3) ?
F2A P1 F3A 89.6(3) ?
F6A P1 F3A 177.5(3) ?
F1B P1 F3A 124.7(5) ?
F5B P1 F1A 73.8(7) ?
F6B P1 F1A 48.6(8) ?
F5A P1 F1A 89.9(2) ?
F2A P1 F1A 178.3(2) ?
F6A P1 F1A 89.7(3) ?
F1B P1 F1A 135.8(5) ?
F3A P1 F1A 89.2(2) ?
F5B P1 F4B 91.4(8) ?
F6B P1 F4B 92.3(9) ?
F5A P1 F4B 61.6(5) ?
F2A P1 F4B 129.5(6) ?
F6A P1 F4B 127.6(5) ?
F1B P1 F4B 173.6(7) ?
F3A P1 F4B 52.8(5) ?
F1A P1 F4B 50.3(5) ?
F5B P1 F3B 89.9(9) ?
F6B P1 F3B 175.7(7) ?
F5A P1 F3B 84.6(5) ?
F2A P1 F3B 47.8(6) ?
F6A P1 F3B 138.8(7) ?
F1B P1 F3B 89.4(8) ?
F1A P1 F3B 131.2(6) ?
F4B P1 F3B 85.7(8) ?
F6B P1 F4A 88.5(5) ?
F5A P1 F4A 178.0(3) ?
F2A P1 F4A 90.5(3) ?
F6A P1 F4A 89.9(3) ?
F1B P1 F4A 68.1(5) ?
F3A P1 F4A 87.9(3) ?
F1A P1 F4A 88.3(3) ?
F4B P1 F4A 116.4(5) ?
F3B P1 F4A 95.9(6) ?
F5B P1 F2B 177.2(9) ?
F6B P1 F2B 87.7(8) ?
F2A P1 F2B 75.6(6) ?
F6A P1 F2B 72.6(6) ?
F1B P1 F2B 89.4(7) ?
F3A P1 F2B 109.8(5) ?
F1A P1 F2B 105.9(6) ?
F4B P1 F2B 86.3(7) ?
F3B P1 F2B 88.3(8) ?
F4A P1 F2B 157.0(6) ?
H1W O1W H2W 108.8 ?

loop_
_geom_bond_atom_site_label_1
_geom_bond_atom_site_label_2
_geom_bond_distance
_geom_bond_publ_flag
Yb1 O1 2.242(3) yes
Yb1 O3 2.247(3) yes
Yb1 N1 2.359(3) yes
Yb1 N6 2.368(3) yes
Yb1 N5 2.429(3) yes
Yb1 N3 2.430(3) yes
Yb1 N2 2.520(3) yes
Yb1 N4 2.535(3) ?
Yb1 C1 3.151(4) ?
Yb1 C22 3.155(4) ?
C1 O2 1.224(5) ?
C1 O1 1.287(5) ?
C1 C2 1.518(6) ?
C2 N1 1.344(6) ?
C2 C3 1.386(6) ?
C3 C4 1.387(7) ?
C3 H3 0.95 ?
C4 C5 1.380(7) ?
C4 H4 0.95 ?
C5 C6 1.394(6) ?
C5 H5 0.95 ?
C6 N1 1.331(5) ?
C6 C7 1.517(6) ?
C7 N2 1.495(6) ?
C7 H7A 0.99 ?
C7 H7B 0.99 ?
C8 N2 1.488(5) ?
C8 C9 1.523(6) ?
C8 H8A 0.99 ?
C8 H8B 0.99 ?
C9 N3 1.483(6) ?
C9 H9A 0.99 ?
C9 H9B 0.99 ?
C10 N3 1.476(5) ?
C10 C11 1.522(6) ?
C10 H10A 0.99 ?
C10 H10B 0.99 ?
C11 N4 1.490(5) ?
C11 H11A 0.99 ?
C11 H11B 0.99 ?
C12 N4 1.495(5) ?
C12 C13 1.516(6) ?
C12 H12A 0.99 ?
C12 H12B 0.99 ?
C13 N5 1.477(5) ?
C13 H13A 0.99 ?
C13 H13B 0.99 ?
C14 N5 1.478(5) ?
C14 C15 1.518(6) ?
C14 H14A 0.99 ?
C14 H14B 0.99 ?
C15 N2 1.493(5) ?
C15 H15A 0.99 ?
C15 H15B 0.99 ?
C16 N4 1.488(6) ?
C16 C17 1.506(6) ?
C16 H16A 0.99 ?
C16 H16B 0.99 ?
C17 N6 1.338(5) ?
C17 C18 1.384(6) ?
C18 C19 1.390(7) ?
C18 H18 0.95 ?
C19 C20 1.389(7) ?
C19 H19 0.95 ?
C20 C21 1.388(6) ?
C20 H20 0.95 ?
C21 N6 1.336(5) ?
C21 C22 1.516(6) ?
C22 O4 1.228(5) ?
C22 O3 1.288(5) ?
N3 H3A 0.93 ?
N5 H5A 0.93 ?
P1 F5B 1.520(16) ?
P1 F6B 1.540(13) ?
P1 F5A 1.576(5) ?
P1 F2A 1.578(4) ?
P1 F6A 1.588(5) ?
P1 F1B 1.590(11) ?
P1 F3A 1.598(4) ?
P1 F1A 1.612(4) ?
P1 F4B 1.613(11) ?
P1 F3B 1.620(14) ?
P1 F4A 1.630(6) ?
P1 F2B 1.645(13) ?
O1W H1W 0.973 ?
O1W H2W 0.877 ?

loop_
_geom_hbond_atom_site_label_D
_geom_hbond_atom_site_label_H
_geom_hbond_atom_site_label_A
_geom_hbond_distance_DH
_geom_hbond_distance_HA
_geom_hbond_distance_DA
_geom_hbond_angle_DHA
_geom_hbond_site_symmetry_A
N3 H3A O4 0.93 2.13 2.945(5) 145.7 2_545
N5 H5A F1A 0.93 2.2 3.105(5) 164.8 .
N5 H5A F4B 0.93 2.23 2.973(13) 136.8 .
N5 H5A F5B 0.93 2.45 3.273(19) 146.8 .
N5 H5A F3A 0.93 2.47 3.112(6) 126.5 .
O1W H1W O4 0.973 1.863 2.816(6) 165.7 .
O1W H2W O1W 0.877 2.418 2.846(14) 110.5 3_566

loop_
_geom_torsion_atom_site_label_1
_geom_torsion_atom_site_label_2
_geom_torsion_atom_site_label_3
_geom_torsion_atom_site_label_4
_geom_torsion
O1 Yb1 C1 O2 20.8(8)
O3 Yb1 C1 O2 -93.4(10)
N1 Yb1 C1 O2 -166.3(10)
N6 Yb1 C1 O2 -24.7(10)
N3 Yb1 C1 O2 106.9(10)
N2 Yb1 C1 O2 171.9(9)
N4 Yb1 C1 O2 41.2(10)
C22 Yb1 C1 O2 -73.6(10)
O3 Yb1 C1 O1 -114.2(3)
N1 Yb1 C1 O1 172.9(4)
N6 Yb1 C1 O1 -45.4(3)
N3 Yb1 C1 O1 86.1(3)
N2 Yb1 C1 O1 151.1(3)
N4 Yb1 C1 O1 20.5(3)
C22 Yb1 C1 O1 -94.4(3)
O1 Yb1 C1 C2 -172.9(4)
O3 Yb1 C1 C2 72.9(2)
N1 Yb1 C1 C2 0.0(2)
N6 Yb1 C1 C2 141.6(2)
N3 Yb1 C1 C2 -86.8(2)
N2 Yb1 C1 C2 -21.8(2)
N4 Yb1 C1 C2 -152.4(2)
C22 Yb1 C1 C2 92.7(2)
O2 C1 C2 N1 175.0(4)
O1 C1 C2 N1 -4.6(5)
Yb1 C1 C2 N1 0.0(3)
O2 C1 C2 C3 -7.4(6)
O1 C1 C2 C3 172.9(4)
Yb1 C1 C2 C3 177.5(4)
N1 C2 C3 C4 -1.6(7)
C1 C2 C3 C4 -179.0(4)
C2 C3 C4 C5 0.3(8)
C3 C4 C5 C6 0.8(8)
C4 C5 C6 N1 -0.6(7)
C4 C5 C6 C7 177.1(5)
N1 C6 C7 N2 35.1(5)
C5 C6 C7 N2 -142.7(4)
N2 C8 C9 N3 60.1(4)
N3 C10 C11 N4 55.1(5)
N4 C12 C13 N5 59.3(4)
N5 C14 C15 N2 53.3(5)
N4 C16 C17 N6 34.3(5)
N4 C16 C17 C18 -145.9(4)
N6 C17 C18 C19 0.3(7)
C16 C17 C18 C19 -179.5(4)
C17 C18 C19 C20 -0.2(7)
C18 C19 C20 C21 -0.6(7)
C19 C20 C21 N6 1.3(7)
C19 C20 C21 C22 -177.8(4)
N6 C21 C22 O4 -177.8(4)
C20 C21 C22 O4 1.4(7)
N6 C21 C22 O3 2.6(5)
C20 C21 C22 O3 -178.2(4)
N6 C21 C22 Yb1 2.7(3)
C20 C21 C22 Yb1 -178.1(4)
O1 Yb1 C22 O4 -108.2(10)
O3 Yb1 C22 O4 1.6(9)
N1 Yb1 C22 O4 -39.1(11)
N6 Yb1 C22 O4 179.5(11)
N5 Yb1 C22 O4 92.6(11)
N2 Yb1 C22 O4 27.3(11)
N4 Yb1 C22 O4 157.2(10)
C1 Yb1 C22 O4 -88.5(11)
O1 Yb1 C22 O3 -109.8(3)
N1 Yb1 C22 O3 -40.6(3)
N6 Yb1 C22 O3 177.9(4)
N5 Yb1 C22 O3 91.1(3)
N2 Yb1 C22 O3 25.7(4)
N4 Yb1 C22 O3 155.7(3)
C1 Yb1 C22 O3 -90.0(3)
O1 Yb1 C22 C21 70.4(2)
O3 Yb1 C22 C21 -179.8(5)
N1 Yb1 C22 C21 139.6(2)
N6 Yb1 C22 C21 -1.9(2)
N5 Yb1 C22 C21 -88.8(2)
N2 Yb1 C22 C21 -154.1(2)
N4 Yb1 C22 C21 -24.1(3)
C1 Yb1 C22 C21 90.2(2)
O2 C1 O1 Yb1 -172.0(3)
C2 C1 O1 Yb1 7.6(5)
O3 Yb1 O1 C1 67.8(3)
N1 Yb1 O1 C1 -5.7(3)
N6 Yb1 O1 C1 133.6(3)
N5 Yb1 O1 C1 160.4(3)
N3 Yb1 O1 C1 -90.5(3)
N2 Yb1 O1 C1 -35.3(4)
N4 Yb1 O1 C1 -161.0(3)
C22 Yb1 O1 C1 86.7(3)
O4 C22 O3 Yb1 -179.4(3)
C21 C22 O3 Yb1 0.2(5)
O1 Yb1 O3 C22 72.6(3)
N1 Yb1 O3 C22 138.5(3)
N6 Yb1 O3 C22 -1.7(3)
N5 Yb1 O3 C22 -85.8(3)
N3 Yb1 O3 C22 161.1(3)
N2 Yb1 O3 C22 -156.1(3)
N4 Yb1 O3 C22 -29.8(4)
C1 Yb1 O3 C22 90.8(3)
C5 C6 N1 C2 -0.8(7)
C7 C6 N1 C2 -178.6(4)
C5 C6 N1 Yb1 178.7(3)
C7 C6 N1 Yb1 0.8(5)
C3 C2 N1 C6 1.9(6)
C1 C2 N1 C6 179.5(4)
C3 C2 N1 Yb1 -177.5(3)
C1 C2 N1 Yb1 0.0(5)
O1 Yb1 N1 C6 -176.9(4)
O3 Yb1 N1 C6 77.3(3)
N6 Yb1 N1 C6 127.6(3)
N5 Yb1 N1 C6 9.8(4)
N3 Yb1 N1 C6 -94.5(3)
N2 Yb1 N1 C6 -21.4(3)
N4 Yb1 N1 C6 -120.7(3)
C1 Yb1 N1 C6 -179.5(4)
C22 Yb1 N1 C6 90.3(3)
O1 Yb1 N1 C2 2.5(3)
O3 Yb1 N1 C2 -103.2(3)
N6 Yb1 N1 C2 -53.0(3)
N5 Yb1 N1 C2 -170.7(3)
N3 Yb1 N1 C2 84.9(3)
N2 Yb1 N1 C2 158.0(3)
N4 Yb1 N1 C2 58.7(4)
C1 Yb1 N1 C2 0.0(3)
C22 Yb1 N1 C2 -90.2(3)
C9 C8 N2 C15 85.9(4)
C9 C8 N2 C7 -153.5(4)
C9 C8 N2 Yb1 -37.7(4)
C14 C15 N2 C8 -150.0(4)
C14 C15 N2 C7 90.2(4)
C14 C15 N2 Yb1 -27.6(4)
C6 C7 N2 C8 68.5(4)
C6 C7 N2 C15 -171.0(3)
C6 C7 N2 Yb1 -49.7(4)
O1 Yb1 N2 C8 -50.6(3)
O3 Yb1 N2 C8 -156.9(3)
N1 Yb1 N2 C8 -80.8(3)
N6 Yb1 N2 C8 151.0(3)
N5 Yb1 N2 C8 123.4(3)
N3 Yb1 N2 C8 8.0(3)
N4 Yb1 N2 C8 66.1(3)
C1 Yb1 N2 C8 -62.9(3)
C22 Yb1 N2 C8 -165.3(3)
O1 Yb1 N2 C15 -173.0(3)
O3 Yb1 N2 C15 80.7(3)
N1 Yb1 N2 C15 156.8(3)
N6 Yb1 N2 C15 28.7(4)
N5 Yb1 N2 C15 1.0(3)
N3 Yb1 N2 C15 -114.4(3)
N4 Yb1 N2 C15 -56.3(3)
C1 Yb1 N2 C15 174.7(3)
C22 Yb1 N2 C15 72.3(3)
O1 Yb1 N2 C7 66.8(3)
O3 Yb1 N2 C7 -39.4(2)
N1 Yb1 N2 C7 36.7(2)
N6 Yb1 N2 C7 -91.5(3)
N5 Yb1 N2 C7 -119.2(3)
N3 Yb1 N2 C7 125.4(3)
N4 Yb1 N2 C7 -176.5(2)
C1 Yb1 N2 C7 54.6(3)
C22 Yb1 N2 C7 -47.9(3)
C11 C10 N3 C9 74.0(4)
C11 C10 N3 Yb1 -52.2(4)
C8 C9 N3 C10 -176.7(3)
C8 C9 N3 Yb1 -51.1(4)
O1 Yb1 N3 C10 -70.4(3)
O3 Yb1 N3 C10 -162.8(3)
N1 Yb1 N3 C10 -140.4(3)
N6 Yb1 N3 C10 -4.4(3)
N5 Yb1 N3 C10 88.5(3)
N2 Yb1 N3 C10 151.5(3)
N4 Yb1 N3 C10 26.0(3)
C1 Yb1 N3 C10 -90.4(3)
O1 Yb1 N3 C9 161.1(3)
O3 Yb1 N3 C9 68.8(4)
N1 Yb1 N3 C9 91.1(3)
N6 Yb1 N3 C9 -132.9(3)
N5 Yb1 N3 C9 -39.9(3)
N2 Yb1 N3 C9 23.0(3)
N4 Yb1 N3 C9 -102.4(3)
C1 Yb1 N3 C9 141.1(3)
C17 C16 N4 C11 -170.4(3)
C17 C16 N4 C12 68.9(4)
C17 C16 N4 Yb1 -49.6(4)
C10 C11 N4 C16 88.6(4)
C10 C11 N4 C12 -150.7(4)
C10 C11 N4 Yb1 -28.9(4)
C13 C12 N4 C16 -152.6(3)
C13 C12 N4 C11 85.5(4)
C13 C12 N4 Yb1 -36.9(4)
O1 Yb1 N4 C16 -40.5(3)
O3 Yb1 N4 C16 65.3(3)
N1 Yb1 N4 C16 -91.4(3)
N6 Yb1 N4 C16 36.7(2)
N5 Yb1 N4 C16 125.6(3)
N3 Yb1 N4 C16 -118.9(3)
N2 Yb1 N4 C16 -176.9(2)
C1 Yb1 N4 C16 -47.3(3)
C22 Yb1 N4 C16 54.8(3)
O1 Yb1 N4 C11 80.3(3)
O3 Yb1 N4 C11 -174.0(2)
N1 Yb1 N4 C11 29.3(4)
N6 Yb1 N4 C11 157.4(3)
N5 Yb1 N4 C11 -113.7(3)
N3 Yb1 N4 C11 1.8(3)
N2 Yb1 N4 C11 -56.2(3)
C1 Yb1 N4 C11 73.5(3)
C22 Yb1 N4 C11 175.5(3)
O1 Yb1 N4 C12 -158.5(3)
O3 Yb1 N4 C12 -52.7(3)
N1 Yb1 N4 C12 150.6(3)
N6 Yb1 N4 C12 -81.3(3)
N5 Yb1 N4 C12 7.6(3)
N3 Yb1 N4 C12 123.1(3)
N2 Yb1 N4 C12 65.1(3)
C1 Yb1 N4 C12 -165.3(3)
C22 Yb1 N4 C12 -63.2(3)
C12 C13 N5 C14 -177.9(3)
C12 C13 N5 Yb1 -51.2(4)
C15 C14 N5 C13 75.9(4)
C15 C14 N5 Yb1 -51.4(4)
O1 Yb1 N5 C13 64.5(4)
O3 Yb1 N5 C13 160.6(3)
N1 Yb1 N5 C13 -132.9(3)
N6 Yb1 N5 C13 91.1(3)
N3 Yb1 N5 C13 -39.8(3)
N2 Yb1 N5 C13 -102.8(3)
N4 Yb1 N5 C13 23.1(3)
C22 Yb1 N5 C13 140.6(3)
O1 Yb1 N5 C14 -166.5(3)
O3 Yb1 N5 C14 -70.4(3)
N1 Yb1 N5 C14 -4.0(3)
N6 Yb1 N5 C14 -140.0(3)
N3 Yb1 N5 C14 89.2(3)
N2 Yb1 N5 C14 26.2(3)
N4 Yb1 N5 C14 152.1(3)
C22 Yb1 N5 C14 -90.4(3)
C20 C21 N6 C17 -1.2(6)
C22 C21 N6 C17 178.0(4)
C20 C21 N6 Yb1 176.7(3)
C22 C21 N6 Yb1 -4.1(5)
C18 C17 N6 C21 0.3(6)
C16 C17 N6 C21 -179.8(4)
C18 C17 N6 Yb1 -177.5(3)
C16 C17 N6 Yb1 2.3(5)
O1 Yb1 N6 C21 -102.4(3)
O3 Yb1 N6 C21 3.1(3)
N1 Yb1 N6 C21 -50.9(3)
N5 Yb1 N6 C21 87.2(3)
N3 Yb1 N6 C21 -168.6(3)
N2 Yb1 N6 C21 60.8(4)
N4 Yb1 N6 C21 159.8(3)
C1 Yb1 N6 C21 -88.2(3)
C22 Yb1 N6 C21 2.4(3)
O1 Yb1 N6 C17 75.5(3)
O3 Yb1 N6 C17 -179.0(3)
N1 Yb1 N6 C17 127.0(3)
N5 Yb1 N6 C17 -94.9(3)
N3 Yb1 N6 C17 9.3(4)
N2 Yb1 N6 C17 -121.3(3)
N4 Yb1 N6 C17 -22.3(3)
C1 Yb1 N6 C17 89.7(3)
C22 Yb1 N6 C17 -179.7(4)
